data_4325498
loop_
_publ_author_name
'Traian D. Pasatoiu'
'Carmen Tiseanu'
'Augustin M. Madalan'
'Bogdan Jurca'
'Carine Duhayon'
'Jean Pascal Sutter'
'Marius Andruh'

_publ_section_title
;
 Study of the Luminescent and Magnetic Properties of a Series of
 Heterodinuclear [ZnIILnIII] Complexes
;
_journal_name_full 'Inorganic Chemistry'
_journal_page_first 5879
_journal_page_last 5889
_journal_paper_doi 10.1021/ic200426w
_journal_volume 50
_journal_year 2011
_chemical_formula_moiety 'C19 H22 N5 O14 Pr1 Zn1'
_chemical_formula_sum 'C19 H22 N5 O14 Pr Zn'
_chemical_formula_weight 749.89
_space_group_IT_number 14
_symmetry_cell_setting monoclinic
_symmetry_space_group_name_Hall '-P 2ybc'
_symmetry_space_group_name_H-M 'P 1 21/c 1'
_atom_sites_solution_hydrogens geom
_atom_sites_solution_primary direct
_cell_angle_alpha 90
_cell_angle_beta 102.853(4)
_cell_angle_gamma 90
_cell_formula_units_Z 4
_cell_length_a 8.8636(3)
_cell_length_b 28.9754(7)
_cell_length_c 10.1774(4)
_cell_measurement_reflns_used 14805
_cell_measurement_temperature 180
_cell_measurement_theta_max 29
_cell_measurement_theta_min 3
_cell_volume 2548.33(15)
_computing_cell_refinement 'CrysAlis RED, (Oxford Diffraction, 2002)'
_computing_data_collection 'Xcalibur, (Oxford Diffraction, 2002)'
_computing_data_reduction 'CrysAlis RED, (Oxford Diffraction, 2002)'
_computing_molecular_graphics 'CAMERON (Watkin et al., 1996)'
_computing_publication_material 'CRYSTALS (Betteridge et al., 2003)'
_computing_structure_refinement 'CRYSTALS (Betteridge et al., 2003)'
_computing_structure_solution 'SIR92 (Altomare et al., 1994)'
_diffrn_ambient_temperature 180
_diffrn_measured_fraction_theta_full 0.999
_diffrn_measured_fraction_theta_max 0.999
_diffrn_measurement_device 'Oxford Diffraction XCALIBUR'
_diffrn_measurement_device_type Area
_diffrn_measurement_method '\f & \w scans'
_diffrn_radiation_monochromator graphite
_diffrn_radiation_type 'Mo K\a'
_diffrn_radiation_wavelength 0.71073
_diffrn_reflns_av_R_equivalents 0.023
_diffrn_reflns_limit_h_max 9
_diffrn_reflns_limit_h_min -12
_diffrn_reflns_limit_k_max 39
_diffrn_reflns_limit_k_min -39
_diffrn_reflns_limit_l_max 13
_diffrn_reflns_limit_l_min -13
_diffrn_reflns_number 24162
_diffrn_reflns_theta_full 29.074
_diffrn_reflns_theta_max 29.074
_diffrn_reflns_theta_min 2.745
_diffrn_standards_number 0
_exptl_absorpt_coefficient_mu 2.911
_exptl_absorpt_correction_T_max 0.65
_exptl_absorpt_correction_T_min 0.42
_exptl_absorpt_correction_type multi-scan
_exptl_absorpt_process_details 'Blessing, acta cryst. (1995), a51, 33-38'
_exptl_crystal_colour yellow
_exptl_crystal_density_diffrn 1.954
_exptl_crystal_description planar
_exptl_crystal_F_000 1488
_exptl_crystal_size_max 0.30
_exptl_crystal_size_mid 0.25
_exptl_crystal_size_min 0.15
_refine_diff_density_max 0.71
_refine_diff_density_min -1.26
_refine_ls_extinction_method none
_refine_ls_goodness_of_fit_ref 1.1648
_refine_ls_hydrogen_treatment constr
_refine_ls_matrix_type full
_refine_ls_number_parameters 361
_refine_ls_number_reflns 5884
_refine_ls_number_restraints 0
_refine_ls_R_factor_all 0.0322
_refine_ls_R_factor_gt 0.0271
_refine_ls_shift/su_max 0.006693
_refine_ls_structure_factor_coef F
_refine_ls_weighting_details
;
 Method, part 1, Chebychev polynomial, (Watkin, 1994, Prince, 1982) 
 [weight] = 1.0/[A~0~*T~0~(x)+A~1~*T~1~(x) ... +A~n-1~]*T~n-1~(x)] 
 where A~i~ are the Chebychev coefficients listed below and x= Fcalc/Fmax 
 Method = Robust Weighting (Prince, 1982) 
 W = [weight] * [1-(deltaF/6*sigmaF)^2^]^2^ 
 A~i~ are: 
 7.39 -4.31 4.80 1.62 
;
_refine_ls_weighting_scheme calc
_refine_ls_wR_factor_all 0.0220
_refine_ls_wR_factor_gt 0.0216
_refine_ls_wR_factor_ref 0.0213
_reflns_limit_h_max 11
_reflns_limit_h_min -12
_reflns_limit_k_max 39
_reflns_limit_k_min 0
_reflns_limit_l_max 13
_reflns_limit_l_min 0
_reflns_number_gt 6147
_reflns_number_total 6810
_reflns_threshold_expression I>2.0\s(I)
_oxford_refine_ls_r_factor_ref 0.0243
_oxford_reflns_number_all 6796
_oxford_reflns_threshold_expression_ref I>3.0\s(I)
_cod_data_source_file ic200426w_si_002.cif
_cod_data_source_block 1
_cod_original_sg_symbol_H-M 'P 1 21/c 1 '
_cod_original_formula_sum 'C19 H22 N5 O14 Pr1 Zn1'
_cod_database_code 4325498

loop_
_symmetry_equiv_pos_as_xyz
x,y,z
-x,-y,-z
-x,y+1/2,-z+1/2
x,-y+1/2,z+1/2

loop_
_atom_site_label
_atom_site_type_symbol
_atom_site_fract_x
_atom_site_fract_y
_atom_site_fract_z
_atom_site_U_iso_or_equiv
_atom_site_occupancy
_atom_site_adp_type
_atom_site_refinement_flags_posn
N1 n 0.00032(19) 0.61444(6) 0.30043(16) 0.0208 1.0000 Uani .
N2 n 0.2774(2) 0.55055(6) 0.30881(16) 0.0228 1.0000 Uani .
N3 n 0.49483(18) 0.72951(6) 0.68178(17) 0.0200 1.0000 Uani .
N4 n 0.49104(18) 0.63488(5) 1.05922(15) 0.0162 1.0000 Uani .
N5 n 0.2720(2) 0.54929(6) 0.84471(18) 0.0297 1.0000 Uani .
O1 O 0.18513(16) 0.69900(5) 0.76506(13) 0.0203 1.0000 Uani .
O2 O 0.16907(14) 0.64241(4) 0.56386(13) 0.0164 1.0000 Uani .
O3 O 0.41094(14) 0.59325(5) 0.56199(12) 0.0168 1.0000 Uani .
O4 O 0.66434(14) 0.61797(5) 0.72994(13) 0.0194 1.0000 Uani .
O5 O 0.44019(19) 0.69958(5) 0.59255(14) 0.0263 1.0000 Uani .
O6 O 0.52211(18) 0.71557(5) 0.80286(14) 0.0256 1.0000 Uani .
O7 O 0.51715(19) 0.76900(5) 0.65267(17) 0.0312 1.0000 Uani .
O8 O 0.35067(15) 0.63963(5) 1.00202(14) 0.0217 1.0000 Uani .
O9 O 0.58824(16) 0.63611(6) 0.98672(14) 0.0241 1.0000 Uani .
O10 O 0.53136(17) 0.62882(5) 1.18185(14) 0.0247 1.0000 Uani .
O11 O 0.18227(19) 0.58081(6) 0.78839(17) 0.0346 1.0000 Uani .
O12 O 0.4149(2) 0.55595(5) 0.85353(17) 0.0310 1.0000 Uani .
O13 O 0.2235(3) 0.51441(7) 0.8871(2) 0.0531 1.0000 Uani .
O14 O 0.33157(17) 0.66093(5) 0.33189(14) 0.0240 1.0000 Uani .
C1 C 0.1922(3) 0.72974(8) 0.8777(2) 0.0293 1.0000 Uani .
C2 C 0.0625(2) 0.70559(6) 0.65624(18) 0.0164 1.0000 Uani .
C3 C -0.0472(2) 0.73951(7) 0.6501(2) 0.0230 1.0000 Uani .
C4 C -0.1719(2) 0.74176(8) 0.5385(2) 0.0271 1.0000 Uani .
C5 C -0.1825(2) 0.71025(8) 0.4369(2) 0.0240 1.0000 Uani .
C6 C -0.06840(19) 0.67621(6) 0.44007(18) 0.0171 1.0000 Uani .
C7 C 0.05783(18) 0.67353(6) 0.55147(17) 0.0140 1.0000 Uani .
C8 C -0.0929(2) 0.64488(7) 0.32690(19) 0.0211 1.0000 Uani .
C9 C -0.0623(3) 0.58595(9) 0.1798(2) 0.0300 1.0000 Uani .
C10 C 0.0611(3) 0.56659(7) 0.11422(19) 0.0257 1.0000 Uani .
C11 C 0.1607(3) 0.53021(8) 0.1981(2) 0.0312 1.0000 Uani .
C12 C 0.4151(3) 0.53496(7) 0.32529(19) 0.0234 1.0000 Uani .
C13 C 0.5489(2) 0.54901(7) 0.4265(2) 0.0212 1.0000 Uani .
C14 C 0.6932(3) 0.53318(7) 0.4098(2) 0.0284 1.0000 Uani .
C15 C 0.8267(3) 0.54532(8) 0.4977(3) 0.0311 1.0000 Uani .
C16 C 0.8225(2) 0.57380(7) 0.6069(2) 0.0241 1.0000 Uani .
C17 C 0.6818(2) 0.58908(7) 0.62538(18) 0.0179 1.0000 Uani .
C18 C 0.5415(2) 0.57729(6) 0.53673(18) 0.0167 1.0000 Uani .
C19 C 0.8036(2) 0.63881(9) 0.8052(2) 0.0297 1.0000 Uani .
Pr1 Pr 0.389014(10) 0.636839(3) 0.755562(9) 0.0127 1.0000 Uani .
Zn1 Zn 0.22291(2) 0.607373(7) 0.40767(2) 0.0159 1.0000 Uani .
H13 H 0.1929 0.7613 0.8468 0.0425 1.0000 Uiso R
H11 H 0.1019 0.7238 0.9128 0.0428 1.0000 Uiso R
H12 H 0.2850 0.7229 0.9432 0.0431 1.0000 Uiso R
H31 H -0.0384 0.7610 0.7190 0.0280 1.0000 Uiso R
H41 H -0.2459 0.7650 0.5345 0.0321 1.0000 Uiso R
H51 H -0.2665 0.7112 0.3633 0.0276 1.0000 Uiso R
H81 H -0.1888 0.6474 0.2672 0.0242 1.0000 Uiso R
H92 H -0.1343 0.6038 0.1151 0.0343 1.0000 Uiso R
H91 H -0.1173 0.5606 0.2067 0.0340 1.0000 Uiso R
H102 H 0.0096 0.5520 0.0303 0.0301 1.0000 Uiso R
H101 H 0.1262 0.5914 0.0958 0.0299 1.0000 Uiso R
H112 H 0.0933 0.5100 0.2356 0.0342 1.0000 Uiso R
H111 H 0.2136 0.5121 0.1428 0.0344 1.0000 Uiso R
H121 H 0.4325 0.5122 0.2655 0.0292 1.0000 Uiso R
H141 H 0.6968 0.5140 0.3376 0.0358 1.0000 Uiso R
H151 H 0.9210 0.5347 0.4843 0.0389 1.0000 Uiso R
H161 H 0.9140 0.5816 0.6669 0.0290 1.0000 Uiso R
H192 H 0.8726 0.6159 0.8524 0.0457 1.0000 Uiso R
H193 H 0.8550 0.6566 0.7470 0.0453 1.0000 Uiso R
H191 H 0.7771 0.6593 0.8689 0.0460 1.0000 Uiso R
H1 H 0.3897 0.6534 0.2817 0.0365 1.0000 Uiso R
H2 H 0.3870 0.6769 0.3902 0.0363 1.0000 Uiso R

loop_
_atom_site_aniso_label
_atom_site_aniso_U_11
_atom_site_aniso_U_22
_atom_site_aniso_U_33
_atom_site_aniso_U_23
_atom_site_aniso_U_13
_atom_site_aniso_U_12
N1 0.0186(7) 0.0274(9) 0.0139(7) -0.0022(6) -0.0013(5) -0.0053(6)
N2 0.0307(9) 0.0208(8) 0.0147(7) -0.0029(6) 0.0005(6) -0.0001(6)
N3 0.0139(7) 0.0225(8) 0.0220(8) -0.0003(6) 0.0007(6) -0.0020(6)
N4 0.0155(6) 0.0198(7) 0.0118(6) -0.0011(5) -0.0001(5) -0.0023(6)
N5 0.0471(11) 0.0245(9) 0.0200(8) -0.0093(7) 0.0125(8) -0.0168(8)
O1 0.0187(6) 0.0240(7) 0.0156(6) -0.0072(5) -0.0018(5) 0.0058(5)
O2 0.0119(5) 0.0219(7) 0.0134(5) -0.0023(5) -0.0011(4) 0.0054(5)
O3 0.0134(5) 0.0237(6) 0.0131(5) -0.0037(5) 0.0024(4) 0.0037(5)
O4 0.0105(5) 0.0279(7) 0.0191(6) -0.0018(5) 0.0018(4) -0.0007(5)
O5 0.0362(8) 0.0245(7) 0.0162(6) -0.0015(5) 0.0016(6) -0.0078(6)
O6 0.0279(7) 0.0286(8) 0.0170(6) -0.0007(5) -0.0023(5) -0.0077(6)
O7 0.0336(8) 0.0198(7) 0.0371(9) 0.0035(6) 0.0010(7) -0.0053(6)
O8 0.0140(6) 0.0315(7) 0.0184(6) -0.0012(5) 0.0009(5) 0.0006(5)
O9 0.0148(6) 0.0417(8) 0.0154(6) 0.0009(6) 0.0027(5) -0.0032(6)
O10 0.0257(7) 0.0358(8) 0.0111(6) 0.0030(5) 0.0010(5) -0.0005(6)
O11 0.0240(7) 0.0472(10) 0.0288(8) 0.0056(7) -0.0026(6) -0.0152(7)
O12 0.0393(9) 0.0231(7) 0.0315(8) 0.0019(6) 0.0100(7) 0.0031(6)
O13 0.0884(17) 0.0297(9) 0.0509(12) -0.0073(8) 0.0363(12) -0.0253(10)
O14 0.0273(7) 0.0272(7) 0.0187(6) -0.0022(5) 0.0079(5) -0.0052(6)
C1 0.0319(11) 0.0297(11) 0.0225(9) -0.0125(8) -0.0017(8) 0.0086(9)
C2 0.0151(8) 0.0195(8) 0.0150(7) 0.0025(6) 0.0039(6) 0.0024(6)
C3 0.0238(9) 0.0244(9) 0.0224(9) 0.0010(7) 0.0086(7) 0.0090(7)
C4 0.0210(9) 0.0327(11) 0.0281(10) 0.0065(8) 0.0067(8) 0.0128(8)
C5 0.0141(8) 0.0325(10) 0.0241(9) 0.0078(8) 0.0014(7) 0.0062(7)
C6 0.0118(7) 0.0226(9) 0.0159(8) 0.0051(6) 0.0009(6) 0.0005(6)
C7 0.0089(7) 0.0182(8) 0.0149(7) 0.0033(6) 0.0026(6) 0.0001(6)
C8 0.0113(7) 0.0311(10) 0.0185(8) 0.0030(7) -0.0018(6) -0.0028(7)
C9 0.0258(10) 0.0394(12) 0.0214(9) -0.0115(8) -0.0025(8) -0.0058(9)
C10 0.0320(10) 0.0290(10) 0.0135(8) -0.0051(7) -0.0003(7) -0.0032(8)
C11 0.0427(12) 0.0223(10) 0.0218(10) -0.0068(7) -0.0072(9) -0.0001(9)
C12 0.0361(11) 0.0184(9) 0.0166(8) -0.0031(6) 0.0077(8) 0.0047(8)
C13 0.0256(9) 0.0185(8) 0.0214(9) 0.0008(7) 0.0095(7) 0.0054(7)
C14 0.0337(11) 0.0250(10) 0.0318(11) -0.0009(8) 0.0186(9) 0.0104(8)
C15 0.0255(10) 0.0300(11) 0.0432(13) 0.0054(9) 0.0189(9) 0.0117(8)
C16 0.0164(8) 0.0254(9) 0.0318(10) 0.0060(8) 0.0081(7) 0.0044(7)
C17 0.0156(8) 0.0194(8) 0.0195(8) 0.0034(6) 0.0054(6) 0.0030(6)
C18 0.0154(8) 0.0188(8) 0.0170(8) 0.0034(6) 0.0061(6) 0.0046(6)
C19 0.0124(8) 0.0475(13) 0.0284(10) -0.0061(9) 0.0029(7) -0.0089(8)
Pr1 0.00924(4) 0.01776(5) 0.01015(4) -0.00123(3) 0.00017(3) 0.00035(3)
Zn1 0.01474(9) 0.01962(10) 0.01186(9) -0.00319(7) 0.00010(7) 0.00039(7)

loop_
_atom_type_symbol
_atom_type_scat_dispersion_real
_atom_type_scat_dispersion_imag
_atom_type_scat_Cromer_Mann_a1
_atom_type_scat_Cromer_Mann_b1
_atom_type_scat_Cromer_Mann_a2
_atom_type_scat_Cromer_Mann_b2
_atom_type_scat_Cromer_Mann_a3
_atom_type_scat_Cromer_Mann_b3
_atom_type_scat_Cromer_Mann_a4
_atom_type_scat_Cromer_Mann_b4
_atom_type_scat_Cromer_Mann_c
_atom_type_scat_source
C 0.0033 0.0016 2.3100 20.8439 1.0200 10.2075 1.5886 0.5687 0.8650 51.6512 0.2156 'International Tables Vol C 4.2.6.8 and 6.1.1.4'
H 0.0000 0.0000 0.4930 10.5109 0.3229 26.1257 0.1402 3.1424 0.0408 57.7998 0.0030 'International Tables Vol C 4.2.6.8 and 6.1.1.4'
n 0.0061 0.0033 12.2126 0.0057 3.1322 9.8933 2.0125 28.9975 1.1663 0.5826 -11.5290 'International Tables Vol C 4.2.6.8 and 6.1.1.4'
O 0.0106 0.0060 3.0485 13.2771 2.2868 5.7011 1.5463 0.3239 0.8670 32.9089 0.2508 'International Tables Vol C 4.2.6.8 and 6.1.1.4'
Zn 0.2839 1.4301 14.0743 3.2655 7.0318 0.2333 5.1652 10.3163 2.4100 58.7097 1.3041 'International Tables Vol C 4.2.6.8 and 6.1.1.4'
Pr -0.2180 2.8214 22.0440 2.7739 19.6697 0.2221 12.3856 16.7669 2.8243 143.6440 2.0583 'International Tables Vol C 4.2.6.8 and 6.1.1.4'

loop_
_geom_angle_atom_site_label_1
_geom_angle_atom_site_label_2
_geom_angle_atom_site_label_3
_geom_angle
_geom_angle_publ_flag
C8 N1 C9 114.76(16) yes
C8 N1 Zn1 123.37(13) yes
C9 N1 Zn1 121.78(14) yes
C11 N2 C12 116.55(18) yes
C11 N2 Zn1 119.77(14) yes
C12 N2 Zn1 122.99(14) yes
O5 N3 O6 115.92(16) yes
O5 N3 O7 121.85(17) yes
O6 N3 O7 122.22(17) yes
O8 N4 O9 117.58(14) yes
O8 N4 O10 121.22(16) yes
O9 N4 O10 121.20(16) yes
O11 N5 O12 116.23(17) yes
O11 N5 O13 121.8(2) yes
O12 N5 O13 122.0(2) yes
C1 O1 C2 116.04(15) yes
C1 O1 Pr1 123.83(11) yes
C2 O1 Pr1 120.10(10) yes
C7 O2 Pr1 124.66(11) yes
C7 O2 Zn1 124.53(11) yes
Pr1 O2 Zn1 107.94(5) yes
C18 O3 Pr1 125.53(11) yes
C18 O3 Zn1 121.01(11) yes
Pr1 O3 Zn1 108.89(5) yes
C17 O4 C19 115.69(15) yes
C17 O4 Pr1 118.43(10) yes
C19 O4 Pr1 125.49(12) yes
N3 O5 Pr1 96.63(11) yes
N3 O6 Pr1 96.92(10) yes
N4 O8 Pr1 96.58(10) yes
N4 O9 Pr1 96.61(10) yes
N5 O11 Pr1 97.05(12) yes
N5 O12 Pr1 96.39(12) yes
Zn1 O14 H1 115.8 no
Zn1 O14 H2 113.9 no
H1 O14 H2 103.8 no
O1 C1 H13 109.1 no
O1 C1 H11 107.0 no
H13 C1 H11 110.9 no
O1 C1 H12 107.7 no
H13 C1 H12 110.8 no
H11 C1 H12 111.2 no
O1 C2 C3 123.92(17) yes
O1 C2 C7 113.64(15) yes
C3 C2 C7 122.43(17) yes
C2 C3 C4 119.56(19) yes
C2 C3 H31 120.4 no
C4 C3 H31 120.0 no
C3 C4 C5 119.47(18) yes
C3 C4 H41 119.3 no
C5 C4 H41 121.3 no
C4 C5 C6 121.52(18) yes
C4 C5 H51 119.7 no
C6 C5 H51 118.8 no
C5 C6 C7 119.70(17) yes
C5 C6 C8 116.25(16) yes
C7 C6 C8 124.02(16) yes
C2 C7 C6 117.26(16) yes
C2 C7 O2 118.85(15) yes
C6 C7 O2 123.88(16) yes
C6 C8 N1 127.76(17) yes
C6 C8 H81 115.1 no
N1 C8 H81 117.2 no
N1 C9 C10 113.49(17) yes
N1 C9 H92 109.7 no
C10 C9 H92 109.5 no
N1 C9 H91 108.2 no
C10 C9 H91 107.9 no
H92 C9 H91 107.9 no
C9 C10 C11 113.52(19) yes
C9 C10 H102 107.9 no
C11 C10 H102 107.1 no
C9 C10 H101 109.4 no
C11 C10 H101 109.3 no
H102 C10 H101 109.7 no
C10 C11 N2 112.07(17) yes
C10 C11 H112 107.9 no
N2 C11 H112 109.2 no
C10 C11 H111 110.4 no
N2 C11 H111 108.3 no
H112 C11 H111 108.9 no
N2 C12 C13 127.06(18) yes
N2 C12 H121 117.2 no
C13 C12 H121 115.8 no
C12 C13 C14 116.56(18) yes
C12 C13 C18 123.87(17) yes
C14 C13 C18 119.57(19) yes
C13 C14 C15 121.2(2) yes
C13 C14 H141 119.0 no
C15 C14 H141 119.8 no
C14 C15 C16 120.28(19) yes
C14 C15 H151 119.8 no
C16 C15 H151 119.9 no
C15 C16 C17 119.1(2) yes
C15 C16 H161 119.7 no
C17 C16 H161 121.2 no
O4 C17 C16 123.92(17) yes
O4 C17 C18 113.84(15) yes
C16 C17 C18 122.23(18) yes
C17 C18 C13 117.57(17) yes
C17 C18 O3 118.50(16) yes
C13 C18 O3 123.92(17) yes
O4 C19 H192 110.7 no
O4 C19 H193 111.3 no
H192 C19 H193 109.9 no
O4 C19 H191 108.4 no
H192 C19 H191 108.7 no
H193 C19 H191 107.7 no
O9 Pr1 O8 48.65(4) yes
O9 Pr1 O4 67.81(4) yes
O8 Pr1 O4 115.74(4) yes
O9 Pr1 O5 114.00(5) yes
O8 Pr1 O5 132.79(5) yes
O4 Pr1 O5 77.11(5) yes
O9 Pr1 O1 108.21(4) yes
O8 Pr1 O1 72.46(4) yes
O4 Pr1 O1 147.66(5) yes
O5 Pr1 O1 75.81(5) yes
O9 Pr1 O6 69.33(5) yes
O8 Pr1 O6 86.84(5) yes
O4 Pr1 O6 78.50(5) yes
O5 Pr1 O6 49.58(4) yes
O1 Pr1 O6 70.56(5) yes
O9 Pr1 O12 69.77(5) yes
O8 Pr1 O12 70.74(5) yes
O4 Pr1 O12 80.70(5) yes
O5 Pr1 O12 153.38(5) yes
O1 Pr1 O12 129.48(5) yes
O9 Pr1 O11 103.95(5) yes
O8 Pr1 O11 68.83(5) yes
O4 Pr1 O11 127.59(6) yes
O5 Pr1 O11 141.08(5) yes
O1 Pr1 O11 84.75(6) yes
O9 Pr1 O2 169.37(4) yes
O8 Pr1 O2 121.06(4) yes
O4 Pr1 O2 122.77(4) yes
O5 Pr1 O2 70.17(5) yes
O1 Pr1 O2 62.58(4) yes
O9 Pr1 O3 125.29(4) yes
O8 Pr1 O3 149.73(5) yes
O4 Pr1 O3 63.24(4) yes
O5 Pr1 O3 77.45(5) yes
O1 Pr1 O3 126.15(4) yes
O6 Pr1 O12 138.62(5) yes
O6 Pr1 O11 149.79(6) yes
O12 Pr1 O11 50.14(6) yes
O6 Pr1 O2 110.12(5) yes
O12 Pr1 O2 111.23(5) yes
O11 Pr1 O2 70.96(5) yes
O6 Pr1 O3 120.51(5) yes
O12 Pr1 O3 79.54(5) yes
O11 Pr1 O3 87.92(5) yes
O2 Pr1 O3 64.62(4) yes
O14 Zn1 O3 93.93(6) yes
O14 Zn1 N2 103.93(6) yes
O3 Zn1 N2 88.60(6) yes
O14 Zn1 N1 101.57(6) yes
O3 Zn1 N1 161.60(6) yes
N2 Zn1 N1 97.11(7) yes
O14 Zn1 O2 97.30(6) yes
O3 Zn1 O2 78.10(5) yes
N2 Zn1 O2 155.67(6) yes
N1 Zn1 O2 90.05(6) yes

loop_
_geom_bond_atom_site_label_1
_geom_bond_atom_site_label_2
_geom_bond_distance
_geom_bond_publ_flag
N1 C8 1.278(3) yes
N1 C9 1.481(2) yes
N1 Zn1 2.0415(16) yes
N2 C11 1.473(3) yes
N2 C12 1.276(3) yes
N2 Zn1 2.0428(17) yes
N3 O5 1.271(2) yes
N3 O6 1.268(2) yes
N3 O7 1.209(2) yes
N4 O8 1.258(2) yes
N4 O9 1.253(2) yes
N4 O10 1.232(2) yes
N5 O11 1.262(3) yes
N5 O12 1.265(3) yes
N5 O13 1.214(3) yes
O1 C1 1.443(2) yes
O1 C2 1.382(2) yes
O1 Pr1 2.5684(13) yes
O2 C7 1.321(2) yes
O2 Pr1 2.4374(12) yes
O2 Zn1 2.0305(13) yes
O3 C18 1.323(2) yes
O3 Pr1 2.3842(12) yes
O3 Zn1 2.0609(12) yes
O4 C17 1.389(2) yes
O4 C19 1.433(2) yes
O4 Pr1 2.5701(13) yes
O5 Pr1 2.5686(15) yes
O6 Pr1 2.5643(15) yes
O8 Pr1 2.6063(14) yes
O9 Pr1 2.6087(14) yes
O11 Pr1 2.5254(16) yes
O12 Pr1 2.5373(16) yes
O14 Zn1 2.0642(14) yes
O14 H1 0.832 no
O14 H2 0.822 no
C1 H13 0.968 no
C1 H11 0.961 no
C1 H12 0.957 no
C2 C3 1.374(2) yes
C2 C7 1.408(2) yes
C3 C4 1.399(3) yes
C3 H31 0.927 no
C4 C5 1.367(3) yes
C4 H41 0.934 no
C5 C6 1.408(3) yes
C5 H51 0.932 no
C6 C7 1.407(2) yes
C6 C8 1.445(3) yes
C8 H81 0.931 no
C9 C10 1.510(3) yes
C9 H92 0.961 no
C9 H91 0.954 no
C10 C11 1.512(3) yes
C10 H102 0.972 no
C10 H101 0.967 no
C11 H112 0.973 no
C11 H111 0.964 no
C12 C13 1.446(3) yes
C12 H121 0.934 no
C13 C14 1.404(3) yes
C13 C18 1.403(3) yes
C14 C15 1.361(3) yes
C14 H141 0.928 no
C15 C16 1.391(3) yes
C15 H151 0.929 no
C16 C17 1.375(2) yes
C16 H161 0.928 no
C17 C18 1.407(3) yes
C19 H192 0.958 no
C19 H193 0.971 no
C19 H191 0.947 no

loop_
_geom_hbond_atom_site_label_D
_geom_hbond_atom_site_label_H
_geom_hbond_atom_site_label_A
_geom_hbond_site_symmetry_A
_geom_hbond_angle_DHA
_geom_hbond_distance_DH
_geom_hbond_distance_HA
_geom_hbond_distance_DA
_geom_hbond_publ_flag
C1 H13 O14 4_565 152 0.97 2.59 3.469(3) yes
C8 H81 O10 1_454 154 0.93 2.50 3.362(3) yes
C9 H91 O13 2_566 138 0.95 2.47 3.245(3) yes
C16 H161 O11 1_655 161 0.93 2.42 3.317(3) yes
O14 H1 O10 1_554 172 0.83 1.92 2.745(3) yes
O14 H2 O5 . 148 0.82 2.11 2.843(3) yes
